data_2001539
loop_
_publ_author_name
'Farid\dag, Ramy S.'
'Henling, Lawrence M.'
'Gray, Harry B.'

_publ_contact_author
;
      Larry Henling
      The Beckman Institute
      Mail Code 139-74
      California Institute of Technology
      Pasadena
      California  91125
      USA
;
_publ_section_title
;
 Structure of dicarbonylbis-(\m-3,5-dimethylpyrazolyl)-bis(4-tolyl
 diphenylphosphinite)diiridium(I)--dichloromethane (1/1)
;
_journal_coden_ASTM ACSCEE
_journal_coeditor_code ST1021
_journal_issue 7
_journal_name_full
;
 Acta Crystallographica, Section C: Crystal Structure Communications
;
_journal_page_first 1363
_journal_page_last 1365
_journal_paper_doi 10.1107/S010827019201299X
_journal_volume 49
_journal_year 1993
_chemical_formula_moiety 'C50 H48 Ir2 N4 O4 P2,C H2 Cl2'
_chemical_formula_sum 'C51 H50 Cl2 Ir2 N4 O4 P2'
_chemical_formula_weight 1300.28
_chemical_name_systematic
;
 Dicarbonylbis(\m-3,5-dimethylpyrazolyl)bis(O-4-tolyl-P,P-diphenylphosphinite)diiridium(I)
 dichloromethane solvate
;
_space_group_IT_number 14
_symmetry_cell_setting monoclinic
_symmetry_space_group_name_Hall '-P 2ybc'
_symmetry_space_group_name_H-M 'P 1 21/c 1'
_atom_type_scat_source 'International Tables for X-ray Crystallography (1974, Vol.IV, Table 2.2B)'
_audit_creation_method 'text editor'
_cell_angle_alpha 90
_cell_angle_beta 101.370(10)
_cell_angle_gamma 90
_cell_formula_units_Z 4
_cell_length_a 18.677(2)
_cell_length_b 13.8170(10)
_cell_length_c 20.225(3)
_cell_measurement_reflns_used 24
_cell_measurement_temperature 293
_cell_measurement_theta_max 16.5
_cell_measurement_theta_min 15
_cell_volume 5116.8(10)
_computing_cell_refinement 'CAD-4 software'
_computing_data_collection ' CAD-4 software (Schagen, Straver, van Meurs & Williams, 1989)'
_computing_data_reduction 'CRYM (Duchamp, 1964)'
_computing_molecular_graphics 'ORTEPII (Johnson, 1976)'
_computing_publication_material CRYM
_computing_structure_refinement CRYM
_computing_structure_solution CRYM
_diffrn_ambient_temperature 293
_diffrn_measurement_device 'Enraf Nonius CAD-4 diffractometer'
_diffrn_measurement_method \q
_diffrn_radiation_monochromator graphite
_diffrn_radiation_source 'X-ray tube'
_diffrn_radiation_type 'Mo K\a'
_diffrn_radiation_wavelength 0.71073
_diffrn_reflns_limit_h_max 20
_diffrn_reflns_limit_h_min -20
_diffrn_reflns_limit_k_max 14
_diffrn_reflns_limit_k_min 0
_diffrn_reflns_limit_l_max 21
_diffrn_reflns_limit_l_min -21
_diffrn_reflns_number 14173
_diffrn_reflns_theta_max 22.5
_diffrn_standards_decay_% 2
_diffrn_standards_interval_time 180
_diffrn_standards_number 3
_exptl_absorpt_coefficient_mu 5.391
_exptl_absorpt_correction_T_max 0.54
_exptl_absorpt_correction_T_min 0.39
_exptl_absorpt_correction_type integration
_exptl_crystal_colour orange-red
_exptl_crystal_density_diffrn 1.69
_exptl_crystal_description irregular
_exptl_crystal_F_000 2536
_exptl_crystal_size_max 0.6
_exptl_crystal_size_mid 0.6
_exptl_crystal_size_min 0.4
_refine_diff_density_max 0.78
_refine_diff_density_min -.64
_refine_ls_extinction_coef 0.092E-6(3)
_refine_ls_extinction_method 'B-C type 1 isotropic'
_refine_ls_goodness_of_fit_all 1.46
_refine_ls_goodness_of_fit_obs 1.46
_refine_ls_hydrogen_treatment noref
_refine_ls_matrix_type full
_refine_ls_number_parameters 588
_refine_ls_number_reflns 6662
_refine_ls_R_factor_all 0.0316
_refine_ls_R_factor_obs 0.0316
_refine_ls_shift/esd_max 0.04
_refine_ls_structure_factor_coef F^2^
_refine_ls_weighting_scheme sigma
_refine_ls_wR_factor_all 0.0025
_refine_ls_wR_factor_obs 0.0025
_reflns_number_observed 6662
_reflns_number_total 6662
_cod_data_source_file st1021.cif
_cod_data_source_block CRYM
_cod_original_sg_symbol_H-M 'P 21/c'
_cod_database_code 2001539

loop_
_symmetry_equiv_pos_as_xyz
x,y,z
-x,-y,-z
-x,1/2+y,1/2-z
x,1/2-y,1/2+z

loop_
_atom_site_aniso_label
_atom_site_aniso_U_11
_atom_site_aniso_U_22
_atom_site_aniso_U_33
_atom_site_aniso_U_12
_atom_site_aniso_U_13
_atom_site_aniso_U_23
Ir(1) .03530(10) .03870(10) .03730(10) .00130(10) .00780(10) .00200(10)
Ir(2) .04360(10) .04080(10) .03220(10) .00250(10) .01060(10) -.00030(10)
P(1) .0432(8) .0404(8) .0485(8) -.0011(7) .0111(6) .0027(7)
P(2) .0563(9) .0405(8) .0379(8) -.0009(7) .0131(7) -.0011(6)
N(1) .047(3) .040(3) .039(3) .001(2) .018(2) -.004(2)
N(2) .052(3) .043(3) .026(2) .000(2) .0064(19) .0017(19)
N(3) .035(3) .047(3) .047(3) -.003(2) .007(2) .004(2)
N(4) .038(3) .051(3) .047(3) .006(2) .012(2) .003(2)
O(1) .048(3) .090(3) .100(4) .017(2) .027(2) .008(3)
O(2) .105(4) .104(4) .051(3) -.006(3) .038(3) -.015(3)
O(3) .072(3) .043(2) .062(2) -.010(2) .024(2) -.004(2)
O(4) .078(3) .038(2) .058(2) -.004(2) .026(2) -.0024(18)
C(1) .060(4) .052(4) .058(4) .002(3) .021(3) .009(3)
C(2) .054(4) .057(4) .060(4) -.003(3) .009(3) -.005(3)
C(3) .067(4) .056(4) .036(3) .007(3) .013(3) -.006(3)
C(4) .063(4) .054(4) .036(3) .001(3) .004(3) .004(3)
C(5) .080(4) .063(4) .029(3) .003(3) .014(3) .007(3)
C(6) .136(7) .084(5) .053(4) .025(5) .040(4) -.004(4)
C(7) .109(6) .052(4) .056(4) .013(4) .009(4) .012(3)
C(8) .039(3) .062(4) .060(4) -.007(3) .001(3) .007(3)
C(9) .040(4) .077(4) .065(4) .014(3) .017(3) .011(3)
C(10) .035(3) .089(5) .086(5) -.008(4) .010(3) .013(4)
C(11) .067(5) .075(5) .102(6) -.019(4) -.004(4) .005(4)
C(12) .068(5) .096(6) .112(6) .025(4) .032(4) .002(5)
C(13) .057(4) .046(3) .048(3) .001(3) .009(3) .003(3)
C(14) .048(4) .062(4) .068(4) -.013(3) .020(3) -.006(3)
C(15) .063(4) .064(4) .072(4) -.015(3) .013(3) -.021(3)
C(16) .067(4) .056(4) .063(4) -.011(3) .022(3) -.007(3)
C(17) .057(4) .075(5) .093(5) -.004(4) .030(4) -.012(4)
C(18) .044(4) .061(4) .082(5) -.008(3) .016(3) -.019(4)
C(19) .107(6) .093(6) .078(5) -.021(5) .041(4) -.022(4)
C(20) .066(4) .037(3) .058(4) .009(3) .021(3) .004(3)
C(21) .088(5) .053(4) .058(4) .002(4) .018(4) -.005(3)
C(22) .153(8) .049(4) .071(5) .007(5) .055(5) -.001(3)
C(23) .113(7) .047(4) .131(8) .013(5) .077(6) -.001(5)
C(24) .087(6) .091(6) .147(8) .024(5) .026(6) -.024(6)
C(25) .085(6) .078(5) .096(6) .021(4) .007(4) -.017(4)
C(26) .222(11) .083(6) .235(12) .014(7) .175(10) -.017(7)
C(27) .050(3) .049(4) .051(3) .004(3) .016(3) .005(3)
C(28) .081(5) .055(4) .063(4) .011(3) .021(4) .010(3)
C(29) .089(6) .086(6) .073(5) .040(5) .012(4) .028(4)
C(30) .059(5) .118(7) .083(5) .020(5) .002(4) .026(5)
C(31) .055(4) .100(6) .085(5) -.020(4) -.011(4) .018(4)
C(32) .051(4) .065(4) .075(4) -.001(3) .000(3) .011(4)
C(33) .053(4) .046(3) .044(3) -.003(3) .011(3) -.005(3)
C(34) .070(4) .067(4) .058(4) -.014(4) .000(3) .006(3)
C(35) .062(4) .094(5) .065(4) -.016(4) .003(4) .001(4)
C(36) .071(5) .113(6) .052(4) -.002(4) -.003(3) .010(4)
C(37) .077(5) .112(6) .060(4) -.008(4) .001(4) .032(4)
C(38) .063(4) .071(4) .057(4) -.015(3) .009(3) .012(3)
C(39) .053(3) .050(4) .038(3) -.006(3) .011(3) -.000(3)
C(40) .061(4) .056(4) .054(4) -.005(3) .017(3) -.001(3)
C(41) .061(4) .083(5) .067(4) .010(4) .023(3) -.002(4)
C(42) .082(5) .096(6) .068(4) -.013(4) .035(4) -.009(4)
C(43) .107(6) .080(5) .076(5) -.028(4) .049(4) .004(4)
C(44) .093(5) .056(4) .067(4) -.009(4) .039(4) -.001(3)
C(45) .042(3) .049(4) .042(3) -.001(3) .009(2) .002(3)
C(46) .067(4) .060(4) .056(4) -.007(3) .019(3) -.002(3)
C(47) .073(4) .074(5) .056(4) .010(4) .025(3) -.006(3)
C(48) .057(4) .094(5) .066(4) .010(4) .027(3) .009(4)
C(49) .062(4) .078(5) .095(5) -.009(4) .042(4) .007(4)
C(50) .064(4) .050(4) .074(4) -.008(3) .025(3) .004(3)
Cl(1) .142(3) .120(2) .250(4) .0452(19) .065(2) .038(2)
Cl(2) .228(4) .142(3) .291(6) .031(3) .007(4) -.043(3)
C(51) .092(7) .116(8) .173(10) -.004(6) -.011(6) .039(7)

loop_
_atom_site_label
_atom_site_fract_x
_atom_site_fract_y
_atom_site_fract_z
_atom_site_U_iso_or_equiv
_atom_site_thermal_displace_type
_atom_site_occupancy
Ir(1) 0.25396(1) 0.05931(1) 0.83242(1) .0370(1) Uani 1
Ir(2) 0.22477(1) 0.28327(2) 0.87831(1) .0384(5) Uani 1
P(1) 0.24573(7) -0.0576(1) 0.90619(1) .0438(3) Uani 1
P(2) 0.32749(8) 0.3689(1) 0.90235(7) .0444(3) Uani 1
N(1) 0.2567(2) 0.1699(3) 0.7636(2) .041(1) Uani 1
N(2) 0.2361(2) 0.2607(3) 0.7798(2) .041(1) Uani 1
N(3) 0.1458(2) 0.1024(3) 0.8281(2) .043(1) Uani 1
N(4) 0.1346(2) 0.1941(3) 0.8505(2) .044(1) Uani 1
O(1) 0.4071(2) 0.0045(3) 0.8293(2) .078(1) Uani 1
O(2) 0.1901(3) 0.3201(3) 1.0135(2) .083(1) Uani 1
O(3) 0.2176(2) -0.1645(3) 0.8786(2) .058(1) Uani 1
O(4) 0.3235(2) 0.4862(2) 0.9104(2) .056(1) Uani 1
C(1) 0.3465(3) 0.0257(4) 0.8308(3) .055(2) Uani 1
C(2) 0.2050(3) 0.3056(4) 0.9610(3) .058(2) Uani 1
C(3) 0.2700(3) 0.1753(4) 0.7005(3) .053(2) Uani 1
C(4) 0.2360(3) 0.3200(4) 0.7278(3) .052(2) Uani 1
C(5) 0.2577(3) 0.2681(4) 0.6771(3) .057(2) Uani 1
C(6) 0.2934(4) 0.0880(5) 0.6668(3) .088(2) Uani 1
C(7) 0.2126(4) 0.4232(4) 0.7305(3) .073(2) Uani 1
C(8) 0.0811(3) 0.0579(4) 0.8120(3) .055(2) Uani 1
C(9) 0.0631(3) 0.2048(5) 0.8470(3) .059(2) Uani 1
C(10) 0.0281(3) 0.1204(5) 0.8231(3) .070(2) Uani 1
C(11) 0.0745(4) -0.0424(5) 0.7848(4) .084(2) Uani 1
C(12) 0.0318(4) 0.2971(5) 0.8673(4) .090(2) Uani 1
C(13) 0.2366(3) -0.2126(4) 0.8231(3) .051(1) Uani 1
C(14) 0.1824(3) -0.2647(4) 0.7831(3) .058(2) Uani 1
C(15) 0.1987(3) -0.3147(4) 0.7288(3) .066(2) Uani 1
C(16) 0.2668(3) -0.3135(4) 0.7135(3) .061(2) Uani 1
C(17) 0.3199(3) -0.2608(5) 0.7550(4) .073(2) Uani 1
C(18) 0.3057(3) -0.2108(4) 0.8100(3) .062(2) Uani 1
C(19) 0.2830(4) -0.3656(5) 0.6525(4) .090(2) Uani 1
C(20) 0.2791(3) 0.5284(4) 0.9511(3) .052(2) Uani 1
C(21) 0.3087(4) 0.5538(4) 1.0151(3) .066(2) Uani 1
C(22) 0.2653(5) 0.5975(5) 1.0548(4) .086(2) Uani 1
C(23) 0.1932(5) 0.6133(5) 1.0303(5) .090(3) Uani 1
C(24) 0.1649(5) 0.5887(6) 0.9652(5) .108(3) Uani 1
C(25) 0.2078(4) 0.5465(5) 0.9249(4) .088(2) Uani 1
C(26) 0.1439(6) 0.6554(6) 1.0748(6) .162(4) Uani 1
C(27) 0.3285(3) -0.0854(4) 0.9670(3) .049(1) Uani 1
C(28) 0.3455(4) -0.1792(4) 0.9904(3) .065(2) Uani 1
C(29) 0.4075(4) -0.1951(5) 1.0400(4) .083(2) Uani 1
C(30) 0.4508(4) -0.1209(7) 1.0666(4) .088(2) Uani 1
C(31) 0.4345(4) -0.0292(6) 1.0445(4) .083(2) Uani 1
C(32) 0.3739(3) -0.0111(5) 0.9947(3) .065(2) Uani 1
C(33) 0.3914(3) 0.3350(4) 0.9793(3) .047(1) Uani 1
C(34) 0.4586(3) 0.3813(5) 0.9961(3) .067(2) Uani 1
C(35) 0.5068(3) 0.3585(5) 1.0544(3) .075(2) Uani 1
C(36) 0.4890(4) 0.2900(6) 1.0971(3) .081(2) Uani 1
C(37) 0.4232(4) 0.2420(6) 1.0807(3) .085(2) Uani 1
C(38) 0.3758(3) 0.2641(4) 1.0213(3) .064(2) Uani 1
C(39) 0.3859(3) 0.3707(4) 0.8405(2) .047(1) Uani 1
C(40) 0.4139(3) 0.2828(4) 0.8237(3) .056(2) Uani 1
C(41) 0.4623(3) 0.2792(5) 0.7798(3) .069(2) Uani 1
C(42) 0.4817(4) 0.3639(6) 0.7520(3) .079(2) Uani 1
C(43) 0.4531(4) 0.4502(5) 0.7673(4) .083(2) Uani 1
C(44) 0.4055(4) 0.4555(4) 0.8117(3) .069(2) Uani 1
C(45) 0.1804(3) -0.0385(4) 0.9609(3) .044(1) Uani 1
C(46) 0.1787(3) 0.0525(4) 0.9900(3) .060(2) Uani 1
C(47) 0.1326(3) 0.0710(5) 1.0341(3) .066(2) Uani 1
C(48) 0.0882(3) -0.0005(6) 1.0491(3) .070(2) Uani 1
C(49) 0.0891(3) -0.0890(5) 1.0210(4) .074(2) Uani 1
C(50) 0.1348(3) -0.1096(4) 0.9770(3) .061(2) Uani 1
Cl(1) 0.0210(2) 0.2650(2) 0.6341(2) .167(1) Uani 0.959(5)
Cl(2) 0.0491(2) 0.0716(3) 0.6059(2) .226(2) Uani 0.959(5)
C(51) 0.0790(5) 0.1722(7) 0.6512(5) .132(4) Uani 0.959(5)
H50 0.135 -0.172 0.958 .073 Uiso 1
H49 0.058 -0.138 1.032 .089 Uiso 1
H48 0.056 0.012 1.080 .084 Uiso 1
H47 0.132 0.133 1.054 .079 Uiso 1
H46 0.209 0.102 0.979 .072 Uiso 1
H44 0.387 0.516 0.822 .083 Uiso 1
H43 0.466 0.508 0.747 .100 Uiso 1
H42 0.515 0.362 0.722 .095 Uiso 1
H41 0.482 0.219 0.769 .082 Uiso 1
H40 0.400 0.225 0.842 .067 Uiso 1
H38 0.331 0.229 1.009 .077 Uiso 1
H37 0.411 0.194 1.110 .102 Uiso 1
H36 0.522 0.275 1.138 .097 Uiso 1
H35 0.553 0.390 1.065 .090 Uiso 1
H34 0.471 0.430 0.967 .080 Uiso 1
H32 0.363 0.053 0.979 .078 Uiso 1
H31 0.465 0.023 1.063 .100 Uiso 1
H30 0.493 -0.133 1.101 .106 Uiso 1
H29 0.420 -0.259 1.055 .100 Uiso 1
H28 0.315 -0.232 0.973 .078 Uiso 1
H10 -0.023 0.108 0.816 .084 Uiso 1
H5 0.263 0.292 0.634 .069 Uiso 1
H17 0.368 -0.259 0.745 .087 Uiso 1
H18 0.343 -0.176 0.838 .074 Uiso 1
H14 0.135 -0.266 0.793 .070 Uiso 1
H15 0.161 -0.351 0.701 .080 Uiso 1
H21 0.359 0.542 1.033 .079 Uiso 1
H22 0.286 0.617 1.100 .103 Uiso 1
H24 0.115 0.601 0.947 .129 Uiso 1
H25 0.188 0.530 0.879 .105 Uiso 1
H6a 0.339 0.102 0.655 .106 Uiso 1
H6b 0.257 0.075 0.628 .106 Uiso 1
H6c 0.298 0.036 0.698 .106 Uiso 1
H7a 0.254 0.463 0.734 .088 Uiso 1
H7b 0.190 0.431 0.768 .088 Uiso 1
H7c 0.179 0.437 0.690 .088 Uiso 1
H11a 0.087 -0.086 0.822 .101 Uiso 1
H11b 0.107 -0.049 0.754 .101 Uiso 1
H11c 0.025 -0.052 0.762 .101 Uiso 1
H12a 0.050 0.349 0.845 .108 Uiso 1
H12b 0.047 0.304 0.915 .108 Uiso 1
H12c -0.020 0.294 0.855 .108 Uiso 1
H19a 0.333 -0.382 0.661 .107 Uiso 1
H19b 0.272 -0.323 0.615 .107 Uiso 1
H19c 0.254 -0.422 0.646 .107 Uiso 1
H26a 0.168 0.650 1.120 .194 Uiso 1
H26b 0.100 0.620 1.067 .194 Uiso 1
H26c 0.135 0.721 1.063 .194 Uiso 1
H51a 0.085 0.157 0.698 .159 Uiso 0.959(5)
H51b 0.125 0.191 0.641 .159 Uiso 0.959(5)

loop_
_geom_angle_atom_site_label_1
_geom_angle_atom_site_label_2
_geom_angle_atom_site_label_3
_geom_angle
_geom_angle_publ_flag
P(1) Ir(1) N(3) 92.30(10) yes
P(1) Ir(1) C(1) 91.0(2) yes
N(1) Ir(1) N(3) 85.1(2) yes
N(1) Ir(1) C(1) 91.6(2) yes
P(1) Ir(1) N(1) 177.40(10) yes
N(3) Ir(1) C(1) 176.3(2) yes
P(2) Ir(2) N(2) 92.50(10) yes
P(2) Ir(2) C(2) 91.8(2) yes
N(2) Ir(2) N(4) 83.1(2) yes
P(2) Ir(2) N(4) 174.20(10) yes
N(2) Ir(2) C(2) 174.1(2) yes
N(4) Ir(2) C(2) 92.9(2) yes
Ir(1) C(1) O(1) 179.3(5) yes
Ir(2) C(2) O(2) 178.0(5) yes
Ir(1) P(1) O(3) 119.30(10) yes
Ir(1) P(1) C(27) 116.5(2) yes
Ir(1) P(1) C(45) 116.4(2) yes
C(27) P(1) O(3) 102.4(2) no
C(45) P(1) O(3) 97.5(2) no
C(45) P(1) C(27) 101.7(2) no
Ir(2) P(2) O(4) 119.70(10) yes
Ir(2) P(2) C(33) 116.2(2) yes
Ir(2) P(2) C(39) 117.8(2) yes
C(33) P(2) O(4) 101.8(2) no
C(39) P(2) O(4) 95.8(2) no
C(39) P(2) C(33) 102.1(2) no
Ir(1) N(1) N(2) 117.9(3) yes
Ir(1) N(1) C(3) 135.1(3) yes
C(3) N(1) N(2) 106.8(4) yes
Ir(2) N(2) N(1) 117.1(3) yes
Ir(2) N(2) C(4) 133.0(3) yes
C(4) N(2) N(1) 109.3(4) yes
Ir(1) N(3) N(4) 117.2(3) yes
Ir(1) N(3) C(8) 134.3(4) yes
C(8) N(3) N(4) 108.4(4) yes
C(9) N(4) N(3) 107.4(4) yes
Ir(2) N(4) N(3) 118.0(3) yes
Ir(2) N(4) C(9) 134.5(4) yes
C(13) O(3) P(1) 125.9(3) no
C(20) O(4) P(2) 121.0(3) no
O(1) C(1) Ir(1) 179.3(5) no
O(2) C(2) Ir(2) 178.0(5) no
C(5) C(3) N(1) 109.2(5) yes
C(6) C(3) N(1) 120.8(5) no
C(6) C(3) C(5) 130.0(5) no
C(5) C(4) N(2) 108.2(5) yes
C(7) C(4) N(2) 120.8(5) no
C(7) C(4) C(5) 130.9(5) no
C(4) C(5) C(3) 106.5(5) yes
H5 C(5) C(3) 126.7 no
H5 C(5) C(4) 126.7 no
H6a C(6) C(3) 108.3 no
H6b C(6) C(3) 108.3 no
H6c C(6) C(3) 108.3 no
H6b C(6) H6a 110.6 no
H6c C(6) H6a 110.6 no
H6c C(6) H6b 110.7 no
H7a C(7) C(4) 108.4 no
H7b C(7) C(4) 108.2 no
H7c C(7) C(4) 108.2 no
H7b C(7) H7a 110.8 no
H7c C(7) H7a 110.8 no
H7c C(7) H7b 110.4 no
C(10) C(8) N(3) 108.6(5) yes
C(11) C(8) N(3) 121.6(5) no
C(11) C(8) C(10) 129.7(6) no
C(10) C(9) N(4) 109.1(5) yes
C(12) C(9) N(4) 121.5(5) no
C(12) C(9) C(10) 129.5(6) no
C(9) C(10) C(8) 106.5(5) yes
H10 C(10) C(8) 126.8 no
H10 C(10) C(9) 126.8 no
H11a C(11) C(8) 108.2 no
H11b C(11) C(8) 108.3 no
H11c C(11) C(8) 108.3 no
H11b C(11) H11a 110.8 no
H11c C(11) H11a 110.6 no
H11c C(11) H11b 110.7 no
H12a C(12) C(9) 108.4 no
H12b C(12) C(9) 108.2 no
H12c C(12) C(9) 108.4 no
H12b C(12) H12a 110.6 no
H12c C(12) H12a 110.7 no
H12c C(12) H12b 110.5 no
C(14) C(13) O(3) 116.5(5) no
C(18) C(13) O(3) 122.7(5) no
C(18) C(13) C(14) 120.7(5) no
C(15) C(14) C(13) 118.7(5) no
H14 C(14) C(13) 120.7 no
H14 C(14) C(15) 120.7 no
C(16) C(15) C(14) 122.3(6) no
H15 C(15) C(14) 118.8 no
H15 C(15) C(16) 118.8 no
C(17) C(16) C(15) 117.5(6) no
C(19) C(16) C(15) 121.6(6) no
C(19) C(16) C(17) 120.9(6) no
C(18) C(17) C(16) 121.8(6) no
H17 C(17) C(16) 119.1 no
H17 C(17) C(18) 119.1 no
C(17) C(18) C(13) 119.0(6) no
H18 C(18) C(13) 120.5 no
H18 C(18) C(17) 120.5 no
H19a C(19) C(16) 108.1 no
H19b C(19) C(16) 108.1 no
H19c C(19) C(16) 108.3 no
H19b C(19) H19a 110.4 no
H19c C(19) H19a 110.7 no
H19c C(19) H19b 111.2 no
C(21) C(20) O(4) 119.5(5) no
C(25) C(20) O(4) 119.6(5) no
C(25) C(20) C(21) 120.8(6) no
C(22) C(21) C(20) 119.6(6) no
H21 C(21) C(20) 120.2 no
H21 C(21) C(22) 120.2 no
C(23) C(22) C(21) 120.6(7) no
H22 C(22) C(21) 119.7 no
H22 C(22) C(23) 119.7 no
C(24) C(23) C(22) 118.7(8) no
C(26) C(23) C(22) 121.2(8) no
C(26) C(23) C(24) 120.1(8) no
C(25) C(24) C(23) 121.2(8) no
H24 C(24) C(23) 119.4 no
H24 C(24) C(25) 119.4 no
C(24) C(25) C(20) 119.1(7) no
H25 C(25) C(20) 120.5 no
H25 C(25) C(24) 120.5 no
H26a C(26) C(23) 108.3 no
H26b C(26) C(23) 108.2 no
H26c C(26) C(23) 108.1 no
H26b C(26) H26a 111.1 no
H26c C(26) H26a 110.7 no
H26c C(26) H26b 110.4 no
C(28) C(27) P(1) 122.2(4) no
C(32) C(27) P(1) 119.4(4) no
C(32) C(27) C(28) 118.3(5) no
C(29) C(28) C(27) 119.5(6) no
H28 C(28) C(27) 120.3 no
H28 C(28) C(29) 120.3 no
C(30) C(29) C(28) 121.0(7) no
H29 C(29) C(28) 119.5 no
H29 C(29) C(30) 119.5 no
C(31) C(30) C(29) 120.0(7) no
H30 C(30) C(29) 120.0 no
H30 C(30) C(31) 120.0 no
C(32) C(31) C(30) 120.4(7) no
H31 C(31) C(30) 119.8 no
H31 C(31) C(32) 119.8 no
C(31) C(32) C(27) 120.8(6) no
H32 C(32) C(27) 119.6 no
H32 C(32) C(31) 119.6 no
C(34) C(33) P(2) 119.9(4) no
C(38) C(33) P(2) 122.0(4) no
C(38) C(33) C(34) 118.1(5) no
C(35) C(34) C(33) 120.8(6) no
H34 C(34) C(33) 119.6 no
H34 C(34) C(35) 119.6 no
C(36) C(35) C(34) 120.2(6) no
H35 C(35) C(34) 119.9 no
H35 C(35) C(36) 119.9 no
C(37) C(36) C(35) 119.9(6) no
H36 C(36) C(35) 120.1 no
H36 C(36) C(37) 120.1 no
C(38) C(37) C(36) 119.5(6) no
H37 C(37) C(36) 120.3 no
H37 C(37) C(38) 120.3 no
C(37) C(38) C(33) 121.4(6) no
H38 C(38) C(33) 119.3 no
H38 C(38) C(37) 119.3 no
C(40) C(39) P(2) 117.5(4) no
C(44) C(39) P(2) 123.0(4) no
C(44) C(39) C(40) 119.5(5) no
C(41) C(40) C(39) 120.8(5) no
H40 C(40) C(39) 119.6 no
H40 C(40) C(41) 119.6 no
C(42) C(41) C(40) 119.2(6) no
H41 C(41) C(40) 120.4 no
H41 C(41) C(42) 120.4 no
C(43) C(42) C(41) 120.2(7) no
H42 C(42) C(41) 119.9 no
H42 C(42) C(43) 119.9 no
C(44) C(43) C(42) 121.5(7) no
H43 C(43) C(42) 119.3 no
H43 C(43) C(44) 119.3 no
C(43) C(44) C(39) 118.9(6) no
H44 C(44) C(39) 120.6 no
H44 C(44) C(43) 120.6 no
C(46) C(45) P(1) 117.6(4) no
C(50) C(45) P(1) 124.0(4) no
C(50) C(45) C(46) 118.4(5) no
C(47) C(46) C(45) 120.7(5) no
H46 C(46) C(45) 119.6 no
H46 C(46) C(47) 119.6 no
C(48) C(47) C(46) 119.7(6) no
H47 C(47) C(46) 120.2 no
H47 C(47) C(48) 120.2 no
C(49) C(48) C(47) 120.3(6) no
H48 C(48) C(47) 119.9 no
H48 C(48) C(49) 119.9 no
C(50) C(49) C(48) 121.3(6) no
H49 C(49) C(48) 119.3 no
H49 C(49) C(50) 119.3 no
C(49) C(50) C(45) 119.6(6) no
H50 C(50) C(45) 120.2 no
H50 C(50) C(49) 120.2 no
Cl(2) C(51) Cl(1) 112.8(6) no
H51a C(51) Cl(1) 108.6 no
H51b C(51) Cl(1) 108.6 no
H51a C(51) Cl(2) 108.7 no
H51b C(51) Cl(2) 108.7 no
H51b C(51) H51a 109.4 no
P(1) Ir(1) Ir(2) 117.00(10) no
N(1) Ir(1) Ir(2) 61.70(10) no
N(3) Ir(1) Ir(2) 62.20(10) no
C(1) Ir(1) Ir(2) 117.4(2) no
P(2) Ir(2) Ir(1) 112.10(10) no
N(2) Ir(2) Ir(1) 62.30(10) no
N(4) Ir(2) Ir(1) 62.50(10) no
C(2) Ir(2) Ir(1) 119.6(2) no
Ir(2) N(1) N(2) 38.5(2) no
Ir(2) N(3) N(4) 37.9(2) no

loop_
_geom_bond_atom_site_label_1
_geom_bond_atom_site_label_2
_geom_bond_distance
_geom_bond_publ_flag
Ir(1) Ir(2) 3.3070(10) yes
Ir(1) N(1) 2.075(4) yes
Ir(1) N(3) 2.091(4) yes
Ir(2) N(2) 2.068(4) yes
Ir(2) N(4) 2.073(4) yes
Ir(1) C(1) 1.797(6) yes
Ir(2) C(2) 1.810(6) yes
Ir(1) P(1) 2.2240(10) yes
Ir(2) P(2) 2.2240(10) yes
P(1) O(3) 1.629(4) yes
P(1) C(27) 1.817(5) no
P(1) C(45) 1.820(5) no
P(2) O(4) 1.633(4) yes
P(2) C(33) 1.826(5) no
P(2) C(39) 1.815(5) no
N(1) N(2) 1.370(6) yes
N(1) C(3) 1.349(7) yes
N(2) C(4) 1.334(7) yes
N(3) N(4) 1.376(6) yes
N(3) C(8) 1.337(7) yes
N(4) C(9) 1.332(7) yes
O(1) C(1) 1.174(7) yes
O(2) C(2) 1.165(7) yes
O(3) C(13) 1.410(6) no
O(4) C(20) 1.404(7) no
C(3) C(5) 1.371(8) yes
C(3) C(6) 1.493(9) yes
C(4) C(5) 1.377(8) yes
C(4) C(7) 1.494(8) yes
C(5) H5 0.950 no
C(6) H6a 0.947 no
C(6) H6b 0.948 no
C(6) H6c 0.948 no
C(7) H7a 0.946 no
C(7) H7b 0.949 no
C(7) H7c 0.949 no
C(8) C(10) 1.365(9) yes
C(8) C(11) 1.488(9) yes
C(9) C(10) 1.377(9) yes
C(9) C(12) 1.493(9) yes
C(10) H10 0.950 no
C(11) H11a 0.948 no
C(11) H11b 0.947 no
C(11) H11c 0.950 no
C(12) H12a 0.947 no
C(12) H12b 0.948 no
C(12) H12c 0.950 no
C(13) C(14) 1.368(8) no
C(13) C(18) 1.368(8) no
C(14) C(15) 1.380(8) no
C(14) H14 0.950 no
C(15) C(16) 1.365(9) no
C(15) H15 0.950 no
C(16) C(17) 1.374(9) no
C(16) C(19) 1.512(9) no
C(17) C(18) 1.379(9) no
C(17) H17 0.950 no
C(18) H18 0.950 no
C(19) H19a 0.951 no
C(19) H19b 0.947 no
C(19) H19c 0.944 no
C(20) C(21) 1.350(8) no
C(20) C(25) 1.356(9) no
C(21) C(22) 1.385(10) no
C(21) H21 0.950 no
C(22) C(23) 1.358(12) no
C(22) H22 0.950 no
C(23) C(24) 1.362(13) no
C(23) C(26) 1.524(14) no
C(24) C(25) 1.380(12) no
C(24) H24 0.950 no
C(25) H25 0.950 no
C(26) H26a 0.945 no
C(26) H26b 0.948 no
C(26) H26c 0.951 no
C(27) C(28) 1.395(8) no
C(27) C(32) 1.378(8) no
C(28) C(29) 1.393(10) no
C(28) H28 0.950 no
C(29) C(30) 1.351(11) no
C(29) H29 0.950 no
C(30) C(31) 1.358(11) no
C(30) H30 0.950 no
C(31) C(32) 1.382(9) no
C(31) H31 0.950 no
C(32) H32 0.950 no
C(33) C(34) 1.390(8) no
C(33) C(38) 1.365(8) no
C(34) C(35) 1.371(9) no
C(34) H34 0.950 no
C(35) C(36) 1.365(10) no
C(35) H35 0.950 no
C(36) C(37) 1.378(10) no
C(36) H36 0.950 no
C(37) C(38) 1.380(9) no
C(37) H37 0.950 no
C(38) H38 0.950 no
C(39) C(40) 1.389(8) no
C(39) C(44) 1.388(8) no
C(40) C(41) 1.388(8) no
C(40) H40 0.950 no
C(41) C(42) 1.377(9) no
C(41) H41 0.950 no
C(42) C(43) 1.366(10) no
C(42) H42 0.950 no
C(43) C(44) 1.386(10) no
C(43) H43 0.950 no
C(44) H44 0.950 no
C(45) C(46) 1.392(8) no
C(45) C(50) 1.382(8) no
C(46) C(47) 1.378(9) no
C(46) H46 0.950 no
C(47) C(48) 1.362(9) no
C(47) H47 0.950 no
C(48) C(49) 1.350(10) no
C(48) H48 0.950 no
C(49) C(50) 1.378(9) no
C(49) H49 0.950 no
C(50) H50 0.950 no
Cl(1) C(51) 1.670(10) no
Cl(2) C(51) 1.697(11) no
C(51) H51a 0.950 no
C(51) H51b 0.950 no
